data_2212010
loop_
_publ_author_name
'Ay\,sin Z\"ulfikaro\(glu'
'H\"umeyra Bat\?i'
'Nezihe \,Cal\?i\,skan'
'\,Ci\(gdem Y\"uksektepe'
'Orhan B\"uy\"ukg\"ung\"or'

_publ_section_title
;
 [(2,4-Dinitrophenyl)hydrazono](phenyl)acetaldehyde oxime monohydrate
;
_journal_coeditor_code AV3062
_journal_issue 2
_journal_name_full 'Acta Crystallographica Section E'
_journal_page_first o582
_journal_page_last o584
_journal_paper_doi 10.1107/S1600536806056327
_journal_volume 63
_journal_year 2007
_chemical_formula_iupac 'C14 H11 N5 O5 , H2 O'
_chemical_formula_moiety 'C14 H11 N5 O5 , H2 O'
_chemical_formula_sum 'C14 H13 N5 O6'
_chemical_formula_weight 347.29
_chemical_name_systematic
;
[(2,4-Dinitrophenyl)hydrozono](phenyl)acetaldehyde oxime monohydrate
;
_space_group_IT_number 14
_symmetry_cell_setting monoclinic
_symmetry_space_group_name_Hall '-P 2ybc'
_symmetry_space_group_name_H-M 'P 1 21/c 1'
_atom_sites_solution_hydrogens geom
_atom_sites_solution_primary direct
_atom_sites_solution_secondary difmap
_audit_creation_method SHELXL97
_cell_angle_alpha 90.00
_cell_angle_beta 109.629(8)
_cell_angle_gamma 90.00
_cell_formula_units_Z 4
_cell_length_a 17.2299(19)
_cell_length_b 7.0635(12)
_cell_length_c 13.5311(15)
_cell_measurement_reflns_used 14809
_cell_measurement_temperature 296
_cell_measurement_theta_max 28.16
_cell_measurement_theta_min 2.35
_cell_volume 1551.1(4)
_computing_cell_refinement X-AREA
_computing_data_collection 'X-AREA (Stoe & Cie, 2002)'
_computing_data_reduction 'X-RED32 (Stoe & Cie, 2002)'
_computing_molecular_graphics 'ORTEP-3 for Windows (Farrugia, 1997)'
_computing_publication_material 'WinGX (Farrugia, 1999)'
_computing_structure_refinement 'SHELXL-97 (Sheldrick, 1997)'
_computing_structure_solution 'SHELXS97 (Sheldrick, 1997)'
_diffrn_ambient_temperature 296
_diffrn_detector_area_resol_mean 6.67
_diffrn_measured_fraction_theta_full 0.986
_diffrn_measured_fraction_theta_max 0.986
_diffrn_measurement_device_type 'Stoe IPDS2 area-detector'
_diffrn_measurement_method \w
_diffrn_radiation_monochromator graphite
_diffrn_radiation_source 'fine-focus sealed tube'
_diffrn_radiation_type MoK\a
_diffrn_radiation_wavelength 0.71073
_diffrn_reflns_av_R_equivalents 0.1775
_diffrn_reflns_av_sigmaI/netI 0.1317
_diffrn_reflns_limit_h_max 20
_diffrn_reflns_limit_h_min -20
_diffrn_reflns_limit_k_max 8
_diffrn_reflns_limit_k_min -8
_diffrn_reflns_limit_l_max 15
_diffrn_reflns_limit_l_min -15
_diffrn_reflns_number 11683
_diffrn_reflns_theta_full 25.00
_diffrn_reflns_theta_max 25.00
_diffrn_reflns_theta_min 2.51
_diffrn_standards_decay_% 0
_diffrn_standards_interval_count 0
_diffrn_standards_number 0.
_exptl_absorpt_coefficient_mu 0.119
_exptl_absorpt_correction_T_max 0.998
_exptl_absorpt_correction_T_min 0.958
_exptl_absorpt_correction_type integration
_exptl_absorpt_process_details '(X-RED32; Stoe & Cie, 2002)'
_exptl_crystal_colour red
_exptl_crystal_density_diffrn 1.487
_exptl_crystal_density_method 'not measured'
_exptl_crystal_description plate
_exptl_crystal_F_000 720
_exptl_crystal_size_max 0.600
_exptl_crystal_size_mid 0.303
_exptl_crystal_size_min 0.020
_refine_diff_density_max 0.169
_refine_diff_density_min -0.224
_refine_ls_extinction_method none
_refine_ls_goodness_of_fit_ref 0.966
_refine_ls_hydrogen_treatment mixed
_refine_ls_matrix_type full
_refine_ls_number_parameters 232
_refine_ls_number_reflns 2689
_refine_ls_number_restraints 3
_refine_ls_restrained_S_all 0.966
_refine_ls_R_factor_all 0.1653
_refine_ls_R_factor_gt 0.0698
_refine_ls_shift/su_max 0.000
_refine_ls_shift/su_mean 0.000
_refine_ls_structure_factor_coef Fsqd
_refine_ls_weighting_details 'calc w = 1/[\s^2^(Fo^2^)+(0.0365P)^2^] where P=(Fo^2^+2Fc^2^)/3'
_refine_ls_weighting_scheme calc
_refine_ls_wR_factor_gt 0.1076
_refine_ls_wR_factor_ref 0.1340
_reflns_number_gt 1189
_reflns_number_total 2689
_reflns_threshold_expression I>2\s(I)
_cod_data_source_file av3062.cif
_cod_data_source_block I
_cod_depositor_comments
;
The following automatic conversions were performed:
'_symmetry_cell_setting' value 'Monoclinic' changed to 'monoclinic'
according to '/home/saulius/struct/CIF-dictionaries/cif_core.dic'
dictionary named 'cif_core.dic' version 2.4.1 from 2010-06-29.

Automatic conversion script
Id: cif_fix_enum 1527 2010-12-29 10:47:43Z saulius 

The following automatic conversions were performed:

'_symmetry_cell_setting' value 'Monoclinic' changed to 'monoclinic'
according to /home/saulius/struct/CIF-dictionaries/cif_core.dic
dictionary named 'cif_core.dic' version 2.4.1 from 2010-06-29.

Automatic conversion script
Id: cif_fix_values 1715 2011-07-08 13:25:40Z adriana 
;
_cod_original_sg_symbol_H-M 'P 21/c'
_cod_database_code 2212010
_cod_database_fobs_code 2212010

loop_
_symmetry_equiv_pos_as_xyz
'x, y, z'
'-x, y+1/2, -z+1/2'
'-x, -y, -z'
'x, -y-1/2, z-1/2'

loop_
_atom_site_type_symbol
_atom_site_label
_atom_site_fract_x
_atom_site_fract_y
_atom_site_fract_z
_atom_site_U_iso_or_equiv
_atom_site_adp_type
_atom_site_calc_flag
_atom_site_refinement_flags
_atom_site_occupancy
O O1 0.0168(2) 0.7390(6) -0.2792(3) 0.0832(13) Uani d . 1
O O2 -0.0585(2) 0.7089(6) -0.1809(3) 0.0817(13) Uani d . 1
O O3 0.2977(2) 0.9323(5) -0.1305(3) 0.0667(11) Uani d . 1
O O4 0.35596(19) 0.9824(5) 0.0355(3) 0.0590(10) Uani d . 1
O O5 0.49511(18) 1.2176(5) 0.2991(3) 0.0636(10) Uani d . 1
H H5A 0.5115 1.2141 0.2488 0.095 Uiso calc R 1
N N1 0.0067(3) 0.7475(6) -0.1933(4) 0.0587(12) Uani d . 1
N N2 0.2945(2) 0.9430(5) -0.0401(3) 0.0482(10) Uani d . 1
N N3 0.2708(2) 0.9750(5) 0.1641(3) 0.0428(9) Uani d . 1
H H3A 0.3193 1.0002 0.1626 0.051 Uiso calc R 1
N N4 0.2529(2) 0.9881(5) 0.2558(3) 0.0430(9) Uani d . 1
N N5 0.4194(2) 1.1261(5) 0.2734(3) 0.0473(10) Uani d . 1
C C1 0.2082(3) 0.9202(6) 0.0751(3) 0.0360(11) Uani d . 1
C C2 0.2166(2) 0.9045(6) -0.0248(3) 0.0368(11) Uani d . 1
C C3 0.1515(3) 0.8499(6) -0.1124(4) 0.0420(12) Uani d . 1
H H3 0.1585 0.8415 -0.1775 0.050 Uiso calc R 1
C C4 0.0766(3) 0.8083(6) -0.1024(4) 0.0419(11) Uani d . 1
C C5 0.0656(3) 0.8205(7) -0.0050(4) 0.0452(12) Uani d . 1
H H5 0.0148 0.7901 0.0011 0.054 Uiso calc R 1
C C6 0.1298(2) 0.8776(6) 0.0823(4) 0.0434(12) Uani d . 1
H H6 0.1216 0.8883 0.1466 0.052 Uiso calc R 1
C C7 0.3096(3) 1.0552(7) 0.3393(4) 0.0438(12) Uani d . 1
C C8 0.3918(3) 1.1288(7) 0.3502(4) 0.0497(13) Uani d . 1
H H8 0.4245 1.1785 0.4144 0.060 Uiso calc R 1
C C9 0.2827(3) 1.0636(6) 0.4344(3) 0.0394(11) Uani d . 1
C C10 0.2024(3) 1.1089(6) 0.4231(4) 0.0447(12) Uani d . 1
H H10 0.1652 1.1367 0.3570 0.054 Uiso calc R 1
C C11 0.1768(3) 1.1132(7) 0.5102(4) 0.0518(13) Uani d . 1
H H11 0.1231 1.1482 0.5029 0.062 Uiso calc R 1
C C12 0.2316(3) 1.0653(7) 0.6078(4) 0.0552(14) Uani d . 1
H H12 0.2140 1.0642 0.6657 0.066 Uiso calc R 1
C C13 0.3110(3) 1.0195(7) 0.6199(4) 0.0564(14) Uani d . 1
H H13 0.3472 0.9881 0.6861 0.068 Uiso calc R 1
C C14 0.3389(3) 1.0190(7) 0.5340(4) 0.0472(12) Uani d . 1
H H14 0.3934 0.9899 0.5425 0.057 Uiso calc R 1
O O6 0.5244(2) 1.1517(6) 0.1137(4) 0.0743(12) Uani d D 1
H H7W 0.5746(14) 1.142(7) 0.122(5) 0.111 Uiso d D 1
H H6W 0.504(3) 1.045(4) 0.103(5) 0.111 Uiso d D 1

loop_
_atom_site_aniso_label
_atom_site_aniso_U_11
_atom_site_aniso_U_22
_atom_site_aniso_U_33
_atom_site_aniso_U_12
_atom_site_aniso_U_13
_atom_site_aniso_U_23
O1 0.068(2) 0.136(4) 0.047(3) -0.014(2) 0.021(2) -0.029(2)
O2 0.049(2) 0.135(4) 0.060(3) -0.016(2) 0.0158(19) -0.016(2)
O3 0.070(2) 0.095(3) 0.044(2) -0.016(2) 0.0308(19) -0.009(2)
O4 0.0469(19) 0.084(3) 0.048(2) -0.0104(18) 0.0186(17) -0.0037(19)
O5 0.0435(19) 0.085(3) 0.064(3) -0.0171(18) 0.0214(17) -0.002(2)
N1 0.054(3) 0.076(3) 0.045(3) -0.003(2) 0.015(2) -0.012(2)
N2 0.053(3) 0.048(3) 0.047(3) -0.004(2) 0.021(2) -0.004(2)
N3 0.041(2) 0.052(3) 0.038(2) -0.0011(18) 0.0168(18) -0.003(2)
N4 0.051(2) 0.047(2) 0.033(2) -0.0003(18) 0.0163(19) 0.0041(19)
N5 0.043(2) 0.050(3) 0.048(3) -0.0024(18) 0.015(2) 0.0049(19)
C1 0.042(3) 0.031(3) 0.035(3) 0.003(2) 0.014(2) 0.002(2)
C2 0.031(2) 0.042(3) 0.038(3) -0.0009(19) 0.012(2) -0.002(2)
C3 0.048(3) 0.046(3) 0.035(3) 0.005(2) 0.018(2) 0.000(2)
C4 0.038(3) 0.047(3) 0.037(3) 0.001(2) 0.008(2) -0.006(2)
C5 0.037(3) 0.054(3) 0.045(3) 0.002(2) 0.015(2) -0.004(2)
C6 0.040(3) 0.051(3) 0.040(3) 0.004(2) 0.014(2) 0.001(2)
C7 0.045(3) 0.047(3) 0.035(3) -0.008(2) 0.009(2) -0.002(2)
C8 0.047(3) 0.059(3) 0.040(3) -0.004(2) 0.011(2) -0.002(2)
C9 0.047(3) 0.038(3) 0.034(3) -0.007(2) 0.015(2) -0.005(2)
C10 0.050(3) 0.047(3) 0.037(3) -0.001(2) 0.015(2) -0.007(2)
C11 0.055(3) 0.048(3) 0.058(4) 0.001(2) 0.026(3) -0.008(3)
C12 0.082(4) 0.048(3) 0.046(3) -0.010(3) 0.036(3) -0.011(3)
C13 0.076(4) 0.054(3) 0.039(3) -0.007(3) 0.019(3) -0.001(2)
C14 0.043(3) 0.056(3) 0.037(3) -0.003(2) 0.008(2) 0.002(2)
O6 0.059(2) 0.095(3) 0.076(3) -0.010(2) 0.032(2) -0.004(3)

loop_
_atom_type_symbol
_atom_type_description
_atom_type_scat_dispersion_real
_atom_type_scat_dispersion_imag
_atom_type_scat_source
C C 0.0033 0.0016 'International Tables Vol C Tables 4.2.6.8 and 6.1.1.4'
H H 0.0000 0.0000 'International Tables Vol C Tables 4.2.6.8 and 6.1.1.4'
N N 0.0061 0.0033 'International Tables Vol C Tables 4.2.6.8 and 6.1.1.4'
O O 0.0106 0.0060 'International Tables Vol C Tables 4.2.6.8 and 6.1.1.4'

loop_
_geom_angle_atom_site_label_1
_geom_angle_atom_site_label_2
_geom_angle_atom_site_label_3
_geom_angle
_geom_angle_publ_flag
N5 O5 H5A 109.5 ?
O2 N1 O1 123.1(4) ?
O2 N1 C4 119.0(5) ?
O1 N1 C4 117.9(4) ?
O4 N2 O3 121.3(4) ?
O4 N2 C2 120.2(4) ?
O3 N2 C2 118.5(4) ?
C1 N3 N4 117.4(4) yes
C1 N3 H3A 121.3 ?
N4 N3 H3A 121.3 ?
C7 N4 N3 118.2(4) yes
C8 N5 O5 111.3(4) yes
N3 C1 C2 123.9(4) yes
N3 C1 C6 119.0(4) yes
C2 C1 C6 117.1(4) ?
C3 C2 C1 121.9(4) ?
C3 C2 N2 116.9(4) ?
C1 C2 N2 121.2(4) ?
C4 C3 C2 119.5(4) ?
C4 C3 H3 120.3 ?
C2 C3 H3 120.3 ?
C3 C4 C5 120.7(4) ?
C3 C4 N1 120.9(4) ?
C5 C4 N1 118.4(4) ?
C6 C5 C4 120.1(4) ?
C6 C5 H5 120.0 ?
C4 C5 H5 120.0 ?
C5 C6 C1 120.8(4) ?
C5 C6 H6 119.6 ?
C1 C6 H6 119.6 ?
N4 C7 C8 129.0(4) ?
N4 C7 C9 113.4(4) ?
C8 C7 C9 117.5(4) ?
N5 C8 C7 121.4(5) yes
N5 C8 H8 119.3 ?
C7 C8 H8 119.3 ?
C10 C9 C14 120.1(4) ?
C10 C9 C7 119.9(4) ?
C14 C9 C7 119.9(4) ?
C9 C10 C11 120.2(5) ?
C9 C10 H10 119.9 ?
C11 C10 H10 119.9 ?
C12 C11 C10 119.7(5) ?
C12 C11 H11 120.2 ?
C10 C11 H11 120.2 ?
C13 C12 C11 120.6(5) ?
C13 C12 H12 119.7 ?
C11 C12 H12 119.7 ?
C12 C13 C14 120.8(5) ?
C12 C13 H13 119.6 ?
C14 C13 H13 119.6 ?
C13 C14 C9 118.5(4) ?
C13 C14 H14 120.7 ?
C9 C14 H14 120.7 ?
H7W O6 H6W 107(3) ?

loop_
_geom_bond_atom_site_label_1
_geom_bond_atom_site_label_2
_geom_bond_distance
_geom_bond_publ_flag
O1 N1 1.234(5) ?
O2 N1 1.221(5) ?
O3 N2 1.246(5) ?
O4 N2 1.231(5) ?
O5 N5 1.391(4) yes
O5 H5A 0.8200 ?
N1 C4 1.467(6) yes
N2 C2 1.450(5) yes
N3 C1 1.375(5) yes
N3 N4 1.379(5) yes
N3 H3A 0.8600 ?
N4 C7 1.309(5) yes
N5 C8 1.281(6) yes
C1 C2 1.412(6) yes
C1 C6 1.419(6) yes
C2 C3 1.385(6) ?
C3 C4 1.374(6) ?
C3 H3 0.9300 ?
C4 C5 1.396(6) ?
C5 C6 1.380(6) ?
C5 H5 0.9300 ?
C6 H6 0.9300 ?
C7 C8 1.469(6) yes
C7 C9 1.508(6) ?
C8 H8 0.9300 ?
C9 C10 1.377(6) ?
C9 C14 1.405(6) ?
C10 C11 1.392(6) ?
C10 H10 0.9300 ?
C11 C12 1.383(7) ?
C11 H11 0.9300 ?
C12 C13 1.362(7) ?
C12 H12 0.9300 ?
C13 C14 1.399(6) ?
C13 H13 0.9300 ?
C14 H14 0.9300 ?
O6 H7W 0.838(19) ?
O6 H6W 0.822(19) ?

loop_
_geom_hbond_atom_site_label_D
_geom_hbond_atom_site_label_H
_geom_hbond_atom_site_label_A
_geom_hbond_site_symmetry_A
_geom_hbond_distance_DH
_geom_hbond_distance_HA
_geom_hbond_distance_DA
_geom_hbond_angle_DHA
N3 H3A O4 . 0.86 2.03 2.627(5) 126
N3 H3A N5 . 0.86 2.07 2.709(5) 131
O5 H5A O6 . 0.82 1.96 2.760(5) 163
O6 H6W O4 . 0.82(3) 2.46(6) 2.985(5) 124(4)
O6 H7W O3 3_675 0.84(3) 2.22(3) 3.055(5) 170
C6 H6 O1 4_576 0.93 2.51 3.230(7) 135

loop_
_geom_torsion_atom_site_label_1
_geom_torsion_atom_site_label_2
_geom_torsion_atom_site_label_3
_geom_torsion_atom_site_label_4
_geom_torsion
_geom_torsion_publ_flag
C1 N3 N4 C7 -174.4(4) yes
N4 N3 C1 C2 178.5(4) ?
N4 N3 C1 C6 -1.0(6) ?
N3 C1 C2 C3 -179.5(4) ?
C6 C1 C2 C3 -0.1(6) ?
N3 C1 C2 N2 1.2(6) ?
C6 C1 C2 N2 -179.3(4) ?
O4 N2 C2 C3 -176.2(4) ?
O3 N2 C2 C3 2.8(6) ?
O4 N2 C2 C1 3.1(6) ?
O3 N2 C2 C1 -177.9(4) ?
C1 C2 C3 C4 -0.5(6) ?
N2 C2 C3 C4 178.8(4) ?
C2 C3 C4 C5 0.0(7) ?
C2 C3 C4 N1 -179.1(4) ?
O2 N1 C4 C3 178.9(5) ?
O1 N1 C4 C3 -1.6(7) ?
O2 N1 C4 C5 -0.3(7) ?
O1 N1 C4 C5 179.3(5) ?
C3 C4 C5 C6 1.0(7) ?
N1 C4 C5 C6 -179.8(4) ?
C4 C5 C6 C1 -1.5(7) ?
N3 C1 C6 C5 -179.4(4) ?
C2 C1 C6 C5 1.0(6) ?
N3 N4 C7 C8 2.8(7) ?
N3 N4 C7 C9 179.7(4) yes
O5 N5 C8 C7 174.8(4) yes
N4 C7 C8 N5 -3.5(8) ?
C9 C7 C8 N5 179.7(4) ?
N4 C7 C9 C10 -36.4(6) ?
C8 C7 C9 C10 140.9(4) ?
N4 C7 C9 C14 141.5(4) ?
C8 C7 C9 C14 -41.2(7) yes
C14 C9 C10 C11 0.8(7) ?
C7 C9 C10 C11 178.7(4) ?
C9 C10 C11 C12 -2.3(7) ?
C10 C11 C12 C13 2.0(7) ?
C11 C12 C13 C14 -0.3(8) ?
C12 C13 C14 C9 -1.1(8) ?
C10 C9 C14 C13 0.8(7) ?
C7 C9 C14 C13 -177.0(4) ?
